data_4348808
loop_
_publ_author_name
'Vieru, Veacheslav'
'Pasatoiu, Traian D.'
'Ungur, Liviu'
'Suturina, Elizaveta'
'Madalan, Augustin M.'
'Duhayon, Carine'
'Sutter, Jean-Pascal'
'Andruh, Marius'
'Chibotaru, Liviu F.'

_publ_section_title
;
 Synthesis, Crystal Structures, Magnetic Properties, and Theoretical
 Investigation of a New Series of
 Ni<sup>II</sup>-Ln<sup>III</sup>-W<sup>V</sup> Heterotrimetallics:
 Understanding the SMM Behavior of Mixed Polynuclear Complexes.
;
_journal_issue 23
_journal_name_full 'Inorganic chemistry'
_journal_page_first 12158
_journal_page_last 12171
_journal_paper_doi 10.1021/acs.inorgchem.6b01669
_journal_volume 55
_journal_year 2016
_chemical_formula_moiety 'C27 H30 Gd1 N10 Ni1 O9 W1, H2 O'
_chemical_formula_sum 'C27 H32 Gd N10 Ni O10 W'
_chemical_formula_weight 1056.42
_space_group_IT_number 14
_space_group_name_Hall '-P 2ybc'
_space_group_name_H-M_alt 'P 1 21/c 1'
_symmetry_cell_setting monoclinic
_symmetry_space_group_name_Hall '-P 2ybc'
_symmetry_space_group_name_H-M 'P 1 21/c 1'
_atom_sites_solution_hydrogens difmap
_atom_sites_solution_primary direct
_cell_angle_alpha 90
_cell_angle_beta 93.553(4)
_cell_angle_gamma 90
_cell_formula_units_Z 4
_cell_length_a 8.9103(3)
_cell_length_b 13.9215(5)
_cell_length_c 27.2730(10)
_cell_measurement_reflns_used 13133
_cell_measurement_temperature 180
_cell_measurement_theta_max 29
_cell_measurement_theta_min 2
_cell_volume 3376.6(2)
_computing_cell_refinement 'CrysAlisPro, (Agilent, 2011)'
_computing_data_collection 'Xcalibur, (Oxford Diffraction, 2002)'
_computing_data_reduction 'XRED (Stoe & Cie 1996)'
_computing_molecular_graphics 'CAMERON (Watkin et al., 1996)'
_computing_publication_material 'CRYSTALS (Betteridge et al., 2003)'
_computing_structure_refinement 'CRYSTALS (Betteridge et al., 2003)'
_computing_structure_solution 'SIR92 (Altomare et al., 1994)'
_diffrn_ambient_temperature 180
_diffrn_measured_fraction_theta_full 0.996
_diffrn_measured_fraction_theta_max 0.988
_diffrn_measurement_device Area
_diffrn_measurement_device_type 'Oxford Diffraction XCALIBUR'
_diffrn_measurement_method '\f & \w scans'
_diffrn_radiation_monochromator graphite
_diffrn_radiation_type 'Mo K\a'
_diffrn_radiation_wavelength 0.71070
_diffrn_reflns_av_R_equivalents 0.080
_diffrn_reflns_limit_h_max 12
_diffrn_reflns_limit_h_min -12
_diffrn_reflns_limit_k_max 19
_diffrn_reflns_limit_k_min -19
_diffrn_reflns_limit_l_max 37
_diffrn_reflns_limit_l_min -37
_diffrn_reflns_number 31324
_diffrn_reflns_theta_full 28.635
_diffrn_reflns_theta_max 29.219
_diffrn_reflns_theta_min 2.679
_diffrn_standards_number 0
_exptl_absorpt_coefficient_mu 5.961
_exptl_absorpt_correction_T_max 0.52
_exptl_absorpt_correction_T_min 0.36
_exptl_absorpt_correction_type multi-scan
_exptl_absorpt_process_details 'CrysAlisPro, (Agilent, 2011)'
_exptl_crystal_colour green
_exptl_crystal_density_diffrn 2.078
_exptl_crystal_density_method 'not measured'
_exptl_crystal_description block
_exptl_crystal_F_000 1992
_exptl_crystal_size_max 0.200
_exptl_crystal_size_mid 0.150
_exptl_crystal_size_min 0.120
_refine_diff_density_max 4.00
_refine_diff_density_min -2.89
_refine_ls_extinction_method None
_refine_ls_goodness_of_fit_ref 0.9978
_refine_ls_hydrogen_treatment constr
_refine_ls_matrix_type full
_refine_ls_number_parameters 460
_refine_ls_number_reflns 4623
_refine_ls_number_restraints 0
_refine_ls_R_factor_all 0.0936
_refine_ls_R_factor_gt 0.0435
_refine_ls_shift/su_max 0.0005720
_refine_ls_shift/su_mean 0.0000271
_refine_ls_structure_factor_coef F
_refine_ls_weighting_details
;
 Method= Quasi-Unit weights 
 W = 1.0 or 1./4Fsq 
;
_refine_ls_weighting_scheme calc
_refine_ls_wR_factor_all 0.1360
_refine_ls_wR_factor_gt 0.0532
_refine_ls_wR_factor_ref 0.0545
_reflns_limit_h_max 12
_reflns_limit_h_min -12
_reflns_limit_k_max 19
_reflns_limit_k_min 0
_reflns_limit_l_max 37
_reflns_limit_l_min 0
_reflns_number_gt 4341
_reflns_number_total 8942
_reflns_threshold_expression I>2.0\s(I)
_oxford_refine_ls_r_factor_ref 0.0449
_oxford_reflns_number_all 9054
_oxford_reflns_threshold_expression_ref I>1.7\s(I)
_cod_data_source_file ic6b01669_si_004.cif
_cod_data_source_block 1
_cod_original_sg_symbol_Hall '-P 2ybc '
_cod_original_sg_symbol_H-M 'P 1 21/c 1 '
_cod_original_formula_sum 'C27 H32 Gd1 N10 Ni1 O10 W1'
_cod_database_code 4348808

loop_
_symmetry_equiv_pos_as_xyz
x,y,z
-x,-y,-z
-x,y+1/2,-z+1/2
x,-y+1/2,z+1/2

loop_
_atom_site_label
_atom_site_type_symbol
_atom_site_fract_x
_atom_site_fract_y
_atom_site_fract_z
_atom_site_U_iso_or_equiv
_atom_site_occupancy
_atom_site_adp_type
_atom_site_refinement_flags_posn
W1 W 0.18710(6) 0.74315(4) 0.121097(17) 0.0151 1.0000 Uani .
Gd1 Gd 0.32921(7) 1.22830(4) 0.07970(2) 0.0166 1.0000 Uani .
Ni1 Ni 0.2516(2) 1.10273(11) 0.18592(6) 0.0172 1.0000 Uani .
C1 C 0.2049(16) 0.8929(10) 0.1391(5) 0.0236 1.0000 Uani .
C2 C 0.4039(15) 0.7825(12) 0.0965(4) 0.0278 1.0000 Uani .
C3 C 0.3361(15) 0.7528(10) 0.1864(5) 0.0252 1.0000 Uani .
C4 C 0.2336(18) 0.6008(10) 0.1476(5) 0.0271 1.0000 Uani .
C5 C 0.2341(19) 0.6582(11) 0.0577(5) 0.0320 1.0000 Uani .
C6 C -0.0185(19) 0.6665(10) 0.0990(5) 0.0289 1.0000 Uani .
C7 C 0.0291(14) 0.7632(9) 0.1784(4) 0.0221 1.0000 Uani .
C8 C 0.0823(15) 0.8270(9) 0.0614(5) 0.0206 1.0000 Uani .
C9 C 0.082(2) 1.4080(12) 0.0417(6) 0.0390 1.0000 Uani .
C10 C -0.0206(17) 1.3013(11) 0.1015(5) 0.0259 1.0000 Uani .
C11 C -0.1556(17) 1.3473(12) 0.0994(6) 0.0325 1.0000 Uani .
C12 C -0.2602(16) 1.3230(12) 0.1335(6) 0.0328 1.0000 Uani .
C13 C -0.2227(15) 1.2532(13) 0.1682(5) 0.0339 1.0000 Uani .
C14 C -0.0882(16) 1.2055(11) 0.1705(5) 0.0264 1.0000 Uani .
C15 C 0.0185(13) 1.2290(9) 0.1351(5) 0.0205 1.0000 Uani .
C16 C -0.0612(16) 1.1352(10) 0.2087(5) 0.0260 1.0000 Uani .
C17 C 0.062(2) 1.0201(11) 0.2614(6) 0.0376 1.0000 Uani .
C18 C 0.194(2) 1.0382(13) 0.2960(6) 0.0430 1.0000 Uani .
C19 C 0.339(2) 0.9954(12) 0.2816(6) 0.0425 1.0000 Uani .
C20 C 0.5157(17) 0.9961(10) 0.2235(5) 0.0262 1.0000 Uani .
C21 C 0.5901(16) 1.0089(9) 0.1772(5) 0.0212 1.0000 Uani .
C22 C 0.5416(13) 1.0734(9) 0.1408(5) 0.0173 1.0000 Uani .
C23 C 0.7149(18) 0.9532(11) 0.1708(6) 0.0320 1.0000 Uani .
C24 C 0.7904(18) 0.9567(12) 0.1287(6) 0.0375 1.0000 Uani .
C25 C 0.7468(16) 1.0204(11) 0.0920(6) 0.0286 1.0000 Uani .
C26 C 0.6239(15) 1.0777(9) 0.0979(5) 0.0217 1.0000 Uani .
C27 C 0.6583(17) 1.1648(13) 0.0251(5) 0.0351 1.0000 Uani .
N1 N 0.2116(14) 0.9734(7) 0.1475(4) 0.0239 1.0000 Uani .
N2 N 0.5193(16) 0.7977(14) 0.0824(5) 0.0552 1.0000 Uani .
N3 N 0.4219(14) 0.7560(11) 0.2197(4) 0.0357 1.0000 Uani .
N4 N 0.2619(18) 0.5242(9) 0.1581(5) 0.0378 1.0000 Uani .
N5 N 0.2635(19) 0.6124(10) 0.0243(5) 0.0457 1.0000 Uani .
N6 N -0.1239(16) 0.6267(10) 0.0866(5) 0.0372 1.0000 Uani .
N7 N -0.0514(14) 0.7735(9) 0.2077(4) 0.0281 1.0000 Uani .
N8 N 0.0182(14) 0.8700(10) 0.0312(4) 0.0293 1.0000 Uani .
N9 N 0.0584(14) 1.0877(8) 0.2198(4) 0.0227 1.0000 Uani .
N10 N 0.3886(14) 1.0293(8) 0.2340(4) 0.0235 1.0000 Uani .
O1 O 0.0947(12) 1.3188(7) 0.0692(3) 0.0271 1.0000 Uani .
O2 O 0.1507(11) 1.1855(6) 0.1334(3) 0.0219 1.0000 Uani .
O3 O 0.4247(10) 1.1328(6) 0.1432(3) 0.0179 1.0000 Uani .
O4 O 0.5635(11) 1.1453(7) 0.0647(3) 0.0251 1.0000 Uani .
O5 O 0.2114(13) 1.0807(7) 0.0478(4) 0.0351 1.0000 Uani .
O6 O 0.2901(11) 1.2334(8) -0.0097(3) 0.0305 1.0000 Uani .
O7 O 0.4573(14) 1.3690(8) 0.0481(4) 0.0396 1.0000 Uani .
O8 O 0.3663(11) 1.3397(7) 0.1458(3) 0.0217 1.0000 Uani .
O9 O 0.2978(10) 1.2376(7) 0.2273(3) 0.0204 1.0000 Uani .
O10 O 0.581(3) 0.5308(19) 0.0873(12) 0.0532 0.5000 Uani .
O11 O 0.590(3) 0.5530(18) 0.0545(10) 0.0478 0.5000 Uani .
H93 H 0.1643 1.4132 0.0210 0.0620 1.0000 Uiso R
H92 H 0.0833 1.4618 0.0637 0.0620 1.0000 Uiso R
H91 H -0.0110 1.4078 0.0219 0.0620 1.0000 Uiso R
H111 H -0.1773 1.3945 0.0759 0.0390 1.0000 Uiso R
H121 H -0.3533 1.3533 0.1327 0.0400 1.0000 Uiso R
H131 H -0.2920 1.2375 0.1910 0.0410 1.0000 Uiso R
H161 H -0.1412 1.1228 0.2279 0.0320 1.0000 Uiso R
H171 H -0.0295 1.0267 0.2783 0.0460 1.0000 Uiso R
H172 H 0.0701 0.9551 0.2490 0.0460 1.0000 Uiso R
H181 H 0.2075 1.1072 0.2985 0.0540 1.0000 Uiso R
H182 H 0.1725 1.0122 0.3277 0.0540 1.0000 Uiso R
H191 H 0.4180 1.0105 0.3066 0.0510 1.0000 Uiso R
H192 H 0.3255 0.9265 0.2798 0.0510 1.0000 Uiso R
H201 H 0.5668 0.9590 0.2477 0.0310 1.0000 Uiso R
H231 H 0.7487 0.9120 0.1958 0.0380 1.0000 Uiso R
H241 H 0.8714 0.9160 0.1249 0.0430 1.0000 Uiso R
H251 H 0.7991 1.0246 0.0636 0.0341 1.0000 Uiso R
H273 H 0.6161 1.2171 0.0061 0.0530 1.0000 Uiso R
H272 H 0.7575 1.1816 0.0382 0.0529 1.0000 Uiso R
H271 H 0.6628 1.1085 0.0049 0.0530 1.0000 Uiso R

loop_
_atom_site_aniso_label
_atom_site_aniso_U_11
_atom_site_aniso_U_22
_atom_site_aniso_U_33
_atom_site_aniso_U_23
_atom_site_aniso_U_13
_atom_site_aniso_U_12
W1 0.0202(2) 0.0159(2) 0.0094(2) 0.00008(19) 0.00364(17) 0.0014(2)
Gd1 0.0205(3) 0.0199(3) 0.0097(3) 0.0009(2) 0.0043(2) 0.0016(2)
Ni1 0.0237(9) 0.0168(7) 0.0116(7) 0.0004(6) 0.0056(6) -0.0001(6)
C1 0.021(7) 0.038(8) 0.012(6) 0.011(5) 0.007(5) 0.001(6)
C2 0.016(6) 0.059(9) 0.009(5) -0.014(6) -0.003(5) -0.009(6)
C3 0.027(7) 0.027(7) 0.022(6) 0.003(6) 0.012(5) -0.001(6)
C4 0.036(9) 0.030(8) 0.016(7) -0.007(5) 0.012(6) 0.005(6)
C5 0.047(10) 0.030(8) 0.020(7) -0.001(6) 0.018(7) 0.007(7)
C6 0.048(10) 0.026(7) 0.013(6) -0.002(5) 0.003(6) 0.000(7)
C7 0.026(7) 0.023(6) 0.017(5) -0.003(5) 0.003(5) -0.002(5)
C8 0.014(6) 0.025(6) 0.024(7) -0.004(5) 0.005(5) 0.001(5)
C9 0.046(10) 0.039(9) 0.033(9) 0.006(7) 0.010(8) 0.013(8)
C10 0.030(8) 0.037(8) 0.010(6) -0.004(5) 0.002(5) 0.000(6)
C11 0.032(9) 0.043(9) 0.023(7) -0.007(6) -0.003(6) 0.012(7)
C12 0.014(7) 0.050(9) 0.034(8) -0.019(7) -0.003(6) 0.006(6)
C13 0.020(6) 0.054(9) 0.028(7) -0.018(8) 0.000(5) 0.003(7)
C14 0.024(7) 0.038(8) 0.018(6) -0.013(6) 0.009(5) -0.005(6)
C15 0.012(5) 0.024(6) 0.026(6) -0.004(5) 0.001(5) 0.003(5)
C16 0.023(7) 0.035(8) 0.021(7) -0.010(6) 0.014(6) -0.006(6)
C17 0.055(11) 0.033(8) 0.028(8) 0.002(6) 0.026(8) -0.012(7)
C18 0.062(12) 0.045(10) 0.023(8) 0.012(7) 0.013(8) 0.007(9)
C19 0.070(13) 0.041(9) 0.019(7) 0.015(6) 0.014(8) 0.018(9)
C20 0.031(8) 0.026(7) 0.021(7) 0.002(5) -0.006(6) 0.009(6)
C21 0.022(7) 0.025(6) 0.016(6) 0.002(5) 0.002(5) 0.001(5)
C22 0.007(5) 0.026(6) 0.017(6) 0.000(5) -0.003(5) 0.001(5)
C23 0.032(8) 0.030(8) 0.034(8) 0.003(6) -0.004(7) 0.008(6)
C24 0.031(9) 0.040(9) 0.042(9) 0.003(7) 0.015(7) 0.017(7)
C25 0.020(7) 0.032(7) 0.035(8) 0.000(6) 0.009(6) 0.010(6)
C26 0.021(7) 0.022(6) 0.023(7) 0.001(5) 0.004(5) 0.006(5)
C27 0.027(8) 0.057(10) 0.023(8) 0.008(7) 0.015(6) 0.006(7)
N1 0.038(7) 0.013(5) 0.022(6) 0.001(4) 0.011(5) -0.002(4)
N2 0.026(8) 0.113(15) 0.028(7) -0.015(8) 0.013(6) -0.015(8)
N3 0.038(7) 0.048(8) 0.021(6) 0.004(6) 0.000(5) 0.001(7)
N4 0.061(10) 0.019(6) 0.035(8) 0.002(5) 0.014(7) 0.015(6)
N5 0.073(11) 0.038(8) 0.025(7) -0.001(6) 0.002(7) 0.015(7)
N6 0.037(8) 0.046(8) 0.028(7) -0.006(6) 0.001(6) -0.018(6)
N7 0.033(7) 0.032(6) 0.020(6) 0.000(5) 0.008(5) 0.003(5)
N8 0.021(6) 0.045(7) 0.021(6) 0.006(5) -0.003(5) 0.004(5)
N9 0.034(7) 0.021(5) 0.014(6) -0.003(4) 0.011(5) -0.005(5)
N10 0.039(7) 0.023(5) 0.009(5) 0.002(4) 0.007(5) -0.004(5)
O1 0.039(6) 0.025(5) 0.018(5) 0.001(4) 0.005(4) 0.009(4)
O2 0.027(5) 0.018(4) 0.022(5) -0.002(3) 0.014(4) 0.001(4)
O3 0.016(5) 0.026(5) 0.012(4) 0.004(3) 0.005(4) 0.006(4)
O4 0.022(5) 0.038(5) 0.016(5) 0.006(4) 0.009(4) 0.003(4)
O5 0.055(8) 0.027(5) 0.024(5) -0.003(4) 0.009(5) -0.003(5)
O6 0.038(6) 0.041(6) 0.014(4) 0.001(4) 0.008(4) 0.005(5)
O7 0.059(8) 0.033(6) 0.030(6) -0.002(5) 0.019(6) -0.011(5)
O8 0.024(5) 0.026(5) 0.015(4) -0.006(4) 0.005(4) -0.001(4)
O9 0.024(4) 0.027(5) 0.010(4) -0.002(4) 0.005(3) -0.002(4)
O10 0.047(17) 0.043(15) 0.07(2) 0.001(14) 0.003(15) 0.016(12)
O11 0.049(16) 0.041(14) 0.051(16) 0.022(13) -0.018(14) -0.014(12)

loop_
_atom_type_symbol
_atom_type_scat_dispersion_real
_atom_type_scat_dispersion_imag
_atom_type_scat_Cromer_Mann_a1
_atom_type_scat_Cromer_Mann_b1
_atom_type_scat_Cromer_Mann_a2
_atom_type_scat_Cromer_Mann_b2
_atom_type_scat_Cromer_Mann_a3
_atom_type_scat_Cromer_Mann_b3
_atom_type_scat_Cromer_Mann_a4
_atom_type_scat_Cromer_Mann_b4
_atom_type_scat_Cromer_Mann_c
_atom_type_scat_source
C 0.0033 0.0016 2.3100 20.8439 1.0200 10.2075 1.5886 0.5687 0.8650 51.6512 0.2156 'International Tables Vol C 4.2.6.8 and 6.1.1.4'
H 0.0000 0.0000 0.4930 10.5109 0.3229 26.1257 0.1402 3.1424 0.0408 57.7998 0.0030 'International Tables Vol C 4.2.6.8 and 6.1.1.4'
N 0.0061 0.0033 12.2126 0.0057 3.1322 9.8933 2.0125 28.9975 1.1663 0.5826 -11.5290 'International Tables Vol C 4.2.6.8 and 6.1.1.4'
O 0.0106 0.0060 3.0485 13.2771 2.2868 5.7011 1.5463 0.3239 0.8670 32.9089 0.2508 'International Tables Vol C 4.2.6.8 and 6.1.1.4'
P 0.1023 0.0942 6.4345 1.9067 4.1791 27.1570 1.7800 0.5260 1.4908 68.1645 1.1149 'International Tables Vol C 4.2.6.8 and 6.1.1.4'
Ni 0.3393 1.1124 12.8376 3.8785 7.2920 0.2565 4.4438 12.1763 2.3800 66.3421 1.0341 'International Tables Vol C 4.2.6.8 and 6.1.1.4'
Gd -0.1653 3.9035 25.0709 2.2534 19.0798 0.1820 13.8518 12.9331 3.5454 101.3980 2.4196 'International Tables Vol C 4.2.6.8 and 6.1.1.4'
W -0.8490 6.8722 29.0818 1.7203 15.4300 9.2259 14.4327 0.3217 5.1198 57.0560 9.8875 'International Tables Vol C 4.2.6.8 and 6.1.1.4'

loop_
_geom_angle_atom_site_label_1
_geom_angle_atom_site_label_2
_geom_angle_atom_site_label_3
_geom_angle
_geom_angle_publ_flag
C1 W1 C2 76.7(5) yes
C1 W1 C3 73.6(5) yes
C2 W1 C3 74.0(4) yes
C1 W1 C4 144.3(5) yes
C2 W1 C4 100.5(6) yes
C3 W1 C4 71.5(6) yes
C1 W1 C5 134.5(5) yes
C2 W1 C5 70.6(6) yes
C3 W1 C5 123.7(6) yes
C4 W1 C5 73.7(5) yes
C1 W1 C6 126.1(6) yes
C2 W1 C6 142.7(5) yes
C3 W1 C6 136.4(5) yes
C4 W1 C6 77.4(6) yes
C5 W1 C6 73.2(6) yes
C1 W1 C7 75.7(5) yes
C2 W1 C7 145.1(5) yes
C3 W1 C7 78.0(5) yes
C4 W1 C7 89.9(5) yes
C5 W1 C7 144.0(5) yes
C1 W1 C8 70.8(5) yes
C2 W1 C8 89.0(5) yes
C3 W1 C8 143.2(5) yes
C4 W1 C8 144.8(5) yes
C5 W1 C8 77.8(5) yes
C6 W1 C7 72.0(5) yes
C6 W1 C8 74.9(5) yes
C7 W1 C8 101.6(5) yes
O1 Gd1 O2 65.7(3) yes
O1 Gd1 O3 131.2(3) yes
O2 Gd1 O3 67.1(3) yes
O1 Gd1 O4 163.5(3) yes
O2 Gd1 O4 127.9(3) yes
O3 Gd1 O4 64.7(3) yes
O1 Gd1 O5 92.7(4) yes
O2 Gd1 O5 73.2(3) yes
O3 Gd1 O5 85.0(3) yes
O4 Gd1 O5 84.0(4) yes
O1 Gd1 O6 78.5(3) yes
O2 Gd1 O6 125.5(3) yes
O3 Gd1 O6 142.2(3) yes
O4 Gd1 O6 85.3(3) yes
O5 Gd1 O6 68.7(3) yes
O1 Gd1 O7 87.7(4) yes
O2 Gd1 O7 141.7(3) yes
O3 Gd1 O7 124.6(4) yes
O4 Gd1 O7 84.1(4) yes
O5 Gd1 O7 138.3(3) yes
O1 Gd1 O8 80.3(3) yes
O2 Gd1 O8 75.9(3) yes
O3 Gd1 O8 77.2(3) yes
O4 Gd1 O8 110.7(3) yes
O5 Gd1 O8 148.5(3) yes
O6 Gd1 O7 70.5(4) yes
O6 Gd1 O8 137.7(3) yes
O7 Gd1 O8 72.6(3) yes
N1 Ni1 N9 90.9(4) yes
N1 Ni1 N10 88.1(5) yes
N9 Ni1 N10 98.6(5) yes
N1 Ni1 O2 94.7(4) yes
N9 Ni1 O2 91.7(4) yes
N10 Ni1 O2 169.3(4) yes
N1 Ni1 O3 90.1(4) yes
N9 Ni1 O3 169.9(4) yes
N10 Ni1 O3 91.5(4) yes
O2 Ni1 O3 78.2(4) yes
N1 Ni1 O9 178.8(4) yes
N9 Ni1 O9 89.5(4) yes
N10 Ni1 O9 90.7(4) yes
O2 Ni1 O9 86.5(3) yes
O3 Ni1 O9 89.7(3) yes
W1 C1 N1 178.0(13) yes
W1 C2 N2 175.8(15) yes
W1 C3 N3 176.1(11) yes
W1 C4 N4 174.8(13) yes
W1 C5 N5 178.0(16) yes
W1 C6 N6 178.5(13) yes
W1 C7 N7 179.8(12) yes
W1 C8 N8 175.5(12) yes
O1 C9 H93 109.3 no
O1 C9 H92 110.3 no
H93 C9 H92 109.2 no
O1 C9 H91 109.0 no
H93 C9 H91 109.6 no
H92 C9 H91 109.5 no
C11 C10 C15 123.5(14) yes
C11 C10 O1 124.6(13) yes
C15 C10 O1 111.9(12) yes
C10 C11 C12 118.9(15) yes
C10 C11 H111 120.4 no
C12 C11 H111 120.7 no
C11 C12 C13 118.8(13) yes
C11 C12 H121 120.5 no
C13 C12 H121 120.7 no
C12 C13 C14 123.0(14) yes
C12 C13 H131 118.7 no
C14 C13 H131 118.3 no
C13 C14 C15 118.4(14) yes
C13 C14 C16 118.0(13) yes
C15 C14 C16 123.7(13) yes
C14 C15 C10 117.3(12) yes
C14 C15 O2 123.1(12) yes
C10 C15 O2 119.5(12) yes
C14 C16 N9 128.7(13) yes
C14 C16 H161 115.9 no
N9 C16 H161 115.4 no
C18 C17 N9 111.2(12) yes
C18 C17 H171 110.0 no
N9 C17 H171 109.0 no
C18 C17 H172 108.0 no
N9 C17 H172 109.1 no
H171 C17 H172 109.5 no
C17 C18 C19 115.4(15) yes
C17 C18 H181 107.6 no
C19 C18 H181 108.0 no
C17 C18 H182 108.1 no
C19 C18 H182 108.0 no
H181 C18 H182 109.6 no
C18 C19 N10 114.4(13) yes
C18 C19 H191 109.1 no
N10 C19 H191 108.0 no
C18 C19 H192 107.3 no
N10 C19 H192 108.4 no
H191 C19 H192 109.6 no
C21 C20 N10 127.0(12) yes
C21 C20 H201 116.5 no
N10 C20 H201 116.5 no
C20 C21 C22 123.8(12) yes
C20 C21 C23 116.7(12) yes
C22 C21 C23 119.5(13) yes
C21 C22 C26 117.6(11) yes
C21 C22 O3 125.1(11) yes
C26 C22 O3 117.4(11) yes
C21 C23 C24 122.0(14) yes
C21 C23 H231 119.0 no
C24 C23 H231 118.9 no
C23 C24 C25 120.2(14) yes
C23 C24 H241 120.0 no
C25 C24 H241 119.8 no
C24 C25 C26 118.7(14) yes
C24 C25 H251 120.9 no
C26 C25 H251 120.4 no
C22 C26 C25 122.0(13) yes
C22 C26 O4 111.5(11) yes
C25 C26 O4 126.6(12) yes
O4 C27 H273 108.7 no
O4 C27 H272 109.7 no
H273 C27 H272 109.8 no
O4 C27 H271 108.9 no
H273 C27 H271 109.8 no
H272 C27 H271 109.9 no
Ni1 N1 C1 160.7(11) yes
C17 N9 C16 119.7(12) yes
C17 N9 Ni1 116.1(10) yes
C16 N9 Ni1 124.2(9) yes
C19 N10 C20 113.6(12) yes
C19 N10 Ni1 122.3(10) yes
C20 N10 Ni1 123.4(9) yes
C9 O1 C10 115.6(11) yes
C9 O1 Gd1 122.8(9) yes
C10 O1 Gd1 119.2(8) yes
C15 O2 Gd1 123.5(8) yes
C15 O2 Ni1 126.6(8) yes
Gd1 O2 Ni1 107.8(4) yes
C22 O3 Ni1 121.5(8) yes
C22 O3 Gd1 124.9(7) yes
Ni1 O3 Gd1 106.9(4) yes
C27 O4 C26 113.3(11) yes
C27 O4 Gd1 125.8(8) yes
C26 O4 Gd1 120.7(7) yes

loop_
_geom_bond_atom_site_label_1
_geom_bond_atom_site_label_2
_geom_bond_distance
_geom_bond_publ_flag
W1 C1 2.145(15) yes
W1 C2 2.154(13) yes
W1 C3 2.159(14) yes
W1 C4 2.140(15) yes
W1 C5 2.156(14) yes
W1 C6 2.173(16) yes
W1 C7 2.185(12) yes
W1 C8 2.167(14) yes
Gd1 O1 2.442(10) yes
Gd1 O2 2.307(9) yes
Gd1 O3 2.305(8) yes
Gd1 O4 2.442(9) yes
Gd1 O5 2.444(10) yes
Gd1 O6 2.442(9) yes
Gd1 O7 2.450(10) yes
Gd1 O8 2.386(9) yes
Ni1 N1 2.102(11) yes
Ni1 N9 2.015(11) yes
Ni1 N10 2.015(12) yes
Ni1 O2 2.006(10) yes
Ni1 O3 2.033(9) yes
Ni1 O9 2.216(9) yes
C1 N1 1.144(18) yes
C2 N2 1.140(18) yes
C3 N3 1.149(17) yes
C4 N4 1.129(19) yes
C5 N5 1.157(19) yes
C6 N6 1.125(19) yes
C7 N7 1.117(16) yes
C8 N8 1.143(17) yes
C9 O1 1.452(18) yes
C9 H93 0.956 no
C9 H92 0.960 no
C9 H91 0.959 no
C10 C11 1.36(2) yes
C10 C15 1.392(19) yes
C10 O1 1.414(17) yes
C11 C12 1.40(2) yes
C11 H111 0.931 no
C12 C13 1.38(2) yes
C12 H121 0.929 no
C13 C14 1.37(2) yes
C13 H131 0.927 no
C14 C15 1.432(17) yes
C14 C16 1.44(2) yes
C15 O2 1.328(14) yes
C16 N9 1.274(18) yes
C16 H161 0.926 no
C17 C18 1.48(2) yes
C17 N9 1.472(18) yes
C17 H171 0.967 no
C17 H172 0.969 no
C18 C19 1.50(2) yes
C18 H181 0.969 no
C18 H182 0.969 no
C19 N10 1.473(17) yes
C19 H191 0.971 no
C19 H192 0.969 no
C20 C21 1.474(18) yes
C20 N10 1.272(18) yes
C20 H201 0.932 no
C21 C22 1.387(17) yes
C21 C23 1.375(19) yes
C22 C26 1.420(17) yes
C22 O3 1.334(14) yes
C23 C24 1.37(2) yes
C23 H231 0.927 no
C24 C25 1.38(2) yes
C24 H241 0.929 no
C25 C26 1.373(18) yes
C25 H251 0.930 no
C26 O4 1.391(16) yes
C27 O4 1.437(15) yes
C27 H273 0.957 no
C27 H272 0.961 no
C27 H271 0.961 no

loop_
_geom_hbond_atom_site_label_D
_geom_hbond_atom_site_label_H
_geom_hbond_atom_site_label_A
_geom_hbond_site_symmetry_A
_geom_hbond_angle_DHA
_geom_hbond_distance_DH
_geom_hbond_distance_HA
_geom_hbond_distance_DA
_geom_hbond_publ_flag
C9 H91 N5 2_575 172.0 0.959 2.525 3.48(2) yes
C12 H121 O8 1_455 147.0 0.929 2.552 3.37(2) yes
